data_8104215
loop_
_publ_author_name
'Helmholz, L.'

_publ_section_title
;
 The crystal structure of the low temperature modification of thallous
 iodide.
;
_journal_name_full
;
Zeitschrift fuer Kristallographie, Kristallgeometrie, Kristallphysik, 
Kristallchemie (-144,1977)
;
_journal_page_first 129
_journal_page_last 137
_journal_volume 95
_journal_year 1936
_chemical_formula_sum 'I Tl'
_chemical_name_systematic 'Tl I'
_space_group_IT_number 63
_symmetry_space_group_name_Hall '-C 2c 2'
_symmetry_space_group_name_H-M 'C m c m'
_cell_angle_alpha 90
_cell_angle_beta 90
_cell_angle_gamma 90
_cell_formula_units_Z 4
_cell_length_a 4.57
_cell_length_b 12.92
_cell_length_c 5.24
_cell_volume 309.393
_citation_journal_id_ASTM ZEKGAX
_cod_data_source_file Helmholz_ZEKGAX_1936_1521.cif
_cod_data_source_block I1Tl1
_cod_original_cell_volume 309.3927
_cod_original_formula_sum 'I1 Tl1'
_cod_database_code 8104215

loop_
_symmetry_equiv_pos_as_xyz
x,y,z
-x,-y,z+1/2
x,-y,-z
-x,y,-z+1/2
-x,-y,-z
x,y,-z-1/2
-x,y,z
x,-y,z-1/2
x+1/2,y+1/2,z
-x+1/2,-y+1/2,z+1/2
x+1/2,-y+1/2,-z
-x+1/2,y+1/2,-z+1/2
-x+1/2,-y+1/2,-z
x+1/2,y+1/2,-z-1/2
-x+1/2,y+1/2,z
x+1/2,-y+1/2,z-1/2

loop_
_atom_site_label
_atom_site_type_symbol
_atom_site_fract_x
_atom_site_fract_y
_atom_site_fract_z
_atom_site_occupancy
_atom_site_U_iso_or_equiv
Tl1 Tl+1 0 0.392 0.25 1 0.0
I1 I-1 0 0.133 0.25 1 0.0
